data_7029084
loop_
_publ_author_name
'Krytchankou, Ilya S.'
'Krupenya, Dmitry V.'
'Karttunen, Antti J.'
'Tunik, Sergey P.'
'Pakkanen, Tapani A.'
'Chou, Pi-Tai'
'Koshevoy, Igor O.'

_publ_section_title
;
 Triphosphine-supported bimetallic Au(I)-M(I) (M = Ag, Cu) alkynyl
 clusters.
;
_journal_issue 8
_journal_name_full 'Dalton transactions (Cambridge, England : 2003)'
_journal_page_first 3383
_journal_page_last 3394
_journal_paper_doi 10.1039/c3dt52658e
_journal_volume 43
_journal_year 2014
_chemical_formula_moiety '4(C67 H90 Ag Au3 O3 P3), 4(F6 P), 4(C H4 O), H2 O'
_chemical_formula_sum 'C272 H380 Ag4 Au12 F24 O17 P16'
_chemical_formula_weight 7668.36
_chemical_name_systematic
; 
 ? 
;
_space_group_IT_number 15
_symmetry_cell_setting monoclinic
_symmetry_space_group_name_Hall '-C 2yc'
_symmetry_space_group_name_H-M 'C 1 2/c 1'
_atom_sites_solution_hydrogens geom
_atom_sites_solution_primary direct
_atom_sites_solution_secondary difmap
_audit_creation_method SHELXL-97
_cell_angle_alpha 90.00
_cell_angle_beta 105.8410(10)
_cell_angle_gamma 90.00
_cell_formula_units_Z 2
_cell_length_a 47.7559(10)
_cell_length_b 13.9314(3)
_cell_length_c 22.5632(5)
_cell_measurement_reflns_used 9895
_cell_measurement_temperature 150(2)
_cell_measurement_theta_max 37.17
_cell_measurement_theta_min 3.06
_cell_volume 14441.4(5)
_computing_cell_refinement 'SAINT (Bruker AXS, 2009)'
_computing_data_collection 'APEX2 (Bruker AXS, 2010)'
_computing_data_reduction 'SAINT (Bruker AXS, 2009)'
_computing_molecular_graphics 'Diamond v.3.2g (Brandenburg, 2011)'
_computing_publication_material 'SHELXL-97 (Sheldrick, 2008)'
_computing_structure_refinement 'SHELXL-97 (Sheldrick, 2008)'
_computing_structure_solution 'SHELXS-97 (Sheldrick, 2008)'
_diffrn_ambient_temperature 150(2)
_diffrn_detector_area_resol_mean 16
_diffrn_measured_fraction_theta_full 0.998
_diffrn_measured_fraction_theta_max 0.998
_diffrn_measurement_device '62mm x 62mm CCD camera on three-circle goniostat'
_diffrn_measurement_device_type 'Bruker SMART APEX II CCD'
_diffrn_measurement_method '\f scans and \w scans'
_diffrn_radiation_monochromator 'flat graphite crystal'
_diffrn_radiation_source 'fine-focus sealed tube'
_diffrn_radiation_type MoK\a
_diffrn_radiation_wavelength 0.71073
_diffrn_reflns_av_R_equivalents 0.0271
_diffrn_reflns_av_sigmaI/netI 0.0214
_diffrn_reflns_limit_h_max 62
_diffrn_reflns_limit_h_min -62
_diffrn_reflns_limit_k_max 18
_diffrn_reflns_limit_k_min -18
_diffrn_reflns_limit_l_max 29
_diffrn_reflns_limit_l_min -29
_diffrn_reflns_number 81117
_diffrn_reflns_theta_full 28.00
_diffrn_reflns_theta_max 28.00
_diffrn_reflns_theta_min 1.73
_exptl_absorpt_coefficient_mu 6.492
_exptl_absorpt_correction_T_max 0.3718
_exptl_absorpt_correction_T_min 0.1582
_exptl_absorpt_correction_type numerical
_exptl_absorpt_process_details 'SADABS (Sheldrick, 2008)'
_exptl_crystal_colour colourless
_exptl_crystal_density_diffrn 1.763
_exptl_crystal_density_method 'not measured'
_exptl_crystal_description block
_exptl_crystal_F_000 7480
_exptl_crystal_size_max 0.45
_exptl_crystal_size_mid 0.30
_exptl_crystal_size_min 0.19
_refine_diff_density_max 2.879
_refine_diff_density_min -1.512
_refine_diff_density_rms 0.110
_refine_ls_extinction_method none
_refine_ls_goodness_of_fit_ref 1.034
_refine_ls_hydrogen_treatment constr
_refine_ls_matrix_type full
_refine_ls_number_parameters 864
_refine_ls_number_reflns 17394
_refine_ls_number_restraints 0
_refine_ls_restrained_S_all 1.034
_refine_ls_R_factor_all 0.0354
_refine_ls_R_factor_gt 0.0256
_refine_ls_shift/su_max 0.006
_refine_ls_shift/su_mean 0.000
_refine_ls_structure_factor_coef Fsqd
_refine_ls_weighting_details 'calc w=1/[\s^2^(Fo^2^)+(0.0241P)^2^+88.0520P] where P=(Fo^2^+2Fc^2^)/3'
_refine_ls_weighting_scheme calc
_refine_ls_wR_factor_gt 0.0583
_refine_ls_wR_factor_ref 0.0630
_reflns_number_gt 14846
_reflns_number_total 17394
_reflns_threshold_expression >2sigma(I)
_cod_data_source_file c3dt52658e.txt
_cod_data_source_block 6
_cod_original_cell_volume 14441.3(5)
_cod_original_sg_symbol_H-M 'C 2/c'
_cod_database_code 7029084

loop_
_symmetry_equiv_pos_as_xyz
'x, y, z'
'-x, y, -z+1/2'
'x+1/2, y+1/2, z'
'-x+1/2, y+1/2, -z+1/2'
'-x, -y, -z'
'x, -y, z-1/2'
'-x+1/2, -y+1/2, -z'
'x+1/2, -y+1/2, z-1/2'

loop_
_atom_site_label
_atom_site_type_symbol
_atom_site_fract_x
_atom_site_fract_y
_atom_site_fract_z
_atom_site_U_iso_or_equiv
_atom_site_adp_type
_atom_site_occupancy
_atom_site_symmetry_multiplicity
_atom_site_calc_flag
_atom_site_refinement_flags
_atom_site_disorder_assembly
_atom_site_disorder_group
C1 C 0.85630(8) 0.9511(3) 0.18095(16) 0.0257(7) Uani 1 1 d . A .
C2 C 0.83534(8) 1.0029(3) 0.17667(15) 0.0234(7) Uani 1 1 d . A .
C3 C 0.84931(8) 0.7817(3) 0.28895(17) 0.0258(7) Uani 1 1 d . A .
C4 C 0.82318(8) 0.7850(3) 0.27547(16) 0.0243(7) Uani 1 1 d . . .
C5 C 0.86923(8) 1.0107(3) 0.38485(17) 0.0318(8) Uani 1 1 d . A .
C6 C 0.85498(8) 1.0812(3) 0.36560(16) 0.0284(8) Uani 1 1 d . A .
C7 C 0.80676(8) 1.0531(3) 0.16348(16) 0.0221(7) Uani 1 1 d . . .
C8 C 0.78677(8) 1.0042(3) 0.10630(16) 0.0246(7) Uani 1 1 d . . .
H8A H 0.7968 1.0058 0.0733 0.029 Uiso 1 1 calc R . .
H8B H 0.7849 0.9358 0.1167 0.029 Uiso 1 1 calc R . .
C9 C 0.75602(9) 1.0439(3) 0.07944(19) 0.0333(9) Uani 1 1 d . . .
H9 H 0.7573 1.1150 0.0747 0.040 Uiso 1 1 calc R . .
C10 C 0.73588(9) 1.0234(4) 0.1193(2) 0.0433(11) Uani 1 1 d . . .
H10A H 0.7439 1.0520 0.1601 0.065 Uiso 1 1 calc R . .
H10B H 0.7340 0.9538 0.1235 0.065 Uiso 1 1 calc R . .
H10C H 0.7167 1.0510 0.1001 0.065 Uiso 1 1 calc R . .
C11 C 0.74352(11) 0.9996(4) 0.0155(2) 0.0512(13) Uani 1 1 d . . .
H11A H 0.7239 1.0245 -0.0027 0.077 Uiso 1 1 calc R . .
H11B H 0.7427 0.9296 0.0192 0.077 Uiso 1 1 calc R . .
H11C H 0.7560 1.0163 -0.0110 0.077 Uiso 1 1 calc R . .
C12 C 0.80889(8) 1.1626(3) 0.15639(17) 0.0259(7) Uani 1 1 d . . .
H12A H 0.7901 1.1907 0.1583 0.031 Uiso 1 1 calc R . .
H12B H 0.8240 1.1865 0.1928 0.031 Uiso 1 1 calc R . .
C13 C 0.81588(9) 1.2026(3) 0.09925(18) 0.0324(9) Uani 1 1 d . . .
H13 H 0.8015 1.1757 0.0621 0.039 Uiso 1 1 calc R . .
C14 C 0.81213(12) 1.3114(3) 0.0985(3) 0.0509(12) Uani 1 1 d . . .
H14A H 0.8164 1.3379 0.0617 0.076 Uiso 1 1 calc R . .
H14B H 0.8255 1.3390 0.1355 0.076 Uiso 1 1 calc R . .
H14C H 0.7921 1.3271 0.0980 0.076 Uiso 1 1 calc R . .
C15 C 0.84634(11) 1.1772(4) 0.0953(2) 0.0445(11) Uani 1 1 d . . .
H15A H 0.8494 1.2042 0.0574 0.067 Uiso 1 1 calc R . .
H15B H 0.8484 1.1073 0.0949 0.067 Uiso 1 1 calc R . .
H15C H 0.8608 1.2039 0.1310 0.067 Uiso 1 1 calc R . .
C16 C 0.79126(8) 0.7746(3) 0.26189(16) 0.0235(7) Uani 1 1 d . . .
C17 C 0.78191(9) 0.6852(3) 0.22179(19) 0.0300(8) Uani 1 1 d . . .
H17A H 0.7608 0.6749 0.2158 0.036 Uiso 1 1 calc R . .
H17B H 0.7922 0.6288 0.2441 0.036 Uiso 1 1 calc R . .
C18 C 0.78788(9) 0.6906(3) 0.15803(19) 0.0317(8) Uani 1 1 d . . .
H18 H 0.8024 0.7429 0.1594 0.038 Uiso 1 1 calc R . .
C19 C 0.76052(10) 0.7146(4) 0.1074(2) 0.0436(11) Uani 1 1 d . . .
H19A H 0.7523 0.7751 0.1172 0.065 Uiso 1 1 calc R . .
H19B H 0.7462 0.6630 0.1041 0.065 Uiso 1 1 calc R . .
H19C H 0.7654 0.7212 0.0681 0.065 Uiso 1 1 calc R . .
C20 C 0.80099(11) 0.5972(4) 0.1433(2) 0.0499(12) Uani 1 1 d . . .
H20A H 0.8186 0.5824 0.1763 0.075 Uiso 1 1 calc R . .
H20B H 0.8060 0.6038 0.1042 0.075 Uiso 1 1 calc R . .
H20C H 0.7868 0.5452 0.1400 0.075 Uiso 1 1 calc R . .
C21 C 0.78281(8) 0.7651(3) 0.32269(18) 0.0295(8) Uani 1 1 d . . .
H21A H 0.7613 0.7608 0.3127 0.035 Uiso 1 1 calc R . .
H21B H 0.7908 0.7037 0.3423 0.035 Uiso 1 1 calc R . .
C22 C 0.79284(10) 0.8453(4) 0.37010(19) 0.0411(10) Uani 1 1 d . . .
H22 H 0.8134 0.8620 0.3715 0.049 Uiso 1 1 calc R . .
C23 C 0.77478(15) 0.9359(4) 0.3557(2) 0.0596(15) Uani 1 1 d . . .
H23A H 0.7749 0.9596 0.3149 0.089 Uiso 1 1 calc R . .
H23B H 0.7830 0.9849 0.3867 0.089 Uiso 1 1 calc R . .
H23C H 0.7547 0.9220 0.3562 0.089 Uiso 1 1 calc R . .
C24 C 0.79249(15) 0.8099(5) 0.4333(2) 0.0707(18) Uani 1 1 d . . .
H24A H 0.7991 0.8612 0.4635 0.106 Uiso 1 1 calc R . .
H24B H 0.8055 0.7544 0.4446 0.106 Uiso 1 1 calc R . .
H24C H 0.7726 0.7910 0.4327 0.106 Uiso 1 1 calc R . .
C25 C 0.84043(8) 1.1755(3) 0.35659(18) 0.0309(8) Uani 1 1 d . . .
O3 O 0.81759(18) 1.1879(6) 0.3009(4) 0.0266(16) Uani 0.485(6) 1 d P A 1
H3 H 0.8164 1.1387 0.2788 0.040 Uiso 0.485(6) 1 d PR A 1
C26 C 0.82154(17) 1.1810(6) 0.4088(4) 0.0267(17) Uani 0.485(6) 1 d P A 1
H26A H 0.8105 1.2420 0.4022 0.032 Uiso 0.485(6) 1 calc PR A 1
H26B H 0.8071 1.1283 0.3997 0.032 Uiso 0.485(6) 1 calc PR A 1
C27 C 0.8380(3) 1.1748(9) 0.4772(5) 0.038(2) Uani 0.485(6) 1 d P A 1
H27 H 0.8580 1.2010 0.4824 0.046 Uiso 0.485(6) 1 calc PR A 1
C28 C 0.8409(9) 1.077(2) 0.5039(12) 0.072(6) Uani 0.485(6) 1 d P A 1
H28A H 0.8510 1.0355 0.4811 0.108 Uiso 0.485(6) 1 calc PR A 1
H28B H 0.8216 1.0506 0.5011 0.108 Uiso 0.485(6) 1 calc PR A 1
H28C H 0.8522 1.0797 0.5473 0.108 Uiso 0.485(6) 1 calc PR A 1
C29 C 0.8232(5) 1.2361(12) 0.5157(6) 0.088(7) Uani 0.485(6) 1 d P A 1
H29A H 0.8213 1.3021 0.5001 0.132 Uiso 0.485(6) 1 calc PR A 1
H29B H 0.8349 1.2356 0.5587 0.132 Uiso 0.485(6) 1 calc PR A 1
H29C H 0.8038 1.2100 0.5130 0.132 Uiso 0.485(6) 1 calc PR A 1
C30 C 0.85848(17) 1.2682(6) 0.3671(4) 0.0292(18) Uani 0.485(6) 1 d P A 1
H30A H 0.8463 1.3211 0.3758 0.035 Uiso 0.485(6) 1 calc PR A 1
H30B H 0.8752 1.2599 0.4039 0.035 Uiso 0.485(6) 1 calc PR A 1
C31 C 0.8699(2) 1.2972(7) 0.3125(4) 0.038(2) Uani 0.485(6) 1 d P A 1
H31 H 0.8530 1.3025 0.2750 0.045 Uiso 0.485(6) 1 calc PR A 1
C32 C 0.8843(3) 1.3955(9) 0.3259(6) 0.062(3) Uani 0.485(6) 1 d P A 1
H32A H 0.8704 1.4412 0.3352 0.093 Uiso 0.485(6) 1 calc PR A 1
H32B H 0.8901 1.4178 0.2898 0.093 Uiso 0.485(6) 1 calc PR A 1
H32C H 0.9015 1.3908 0.3613 0.093 Uiso 0.485(6) 1 calc PR A 1
C33 C 0.8910(3) 1.2273(9) 0.2996(8) 0.062(4) Uani 0.485(6) 1 d P A 1
H33A H 0.8973 1.2491 0.2640 0.093 Uiso 0.485(6) 1 calc PR A 1
H33B H 0.8817 1.1642 0.2907 0.093 Uiso 0.485(6) 1 calc PR A 1
H33C H 0.9080 1.2224 0.3356 0.093 Uiso 0.485(6) 1 calc PR A 1
O31 O 0.81173(16) 1.1667(6) 0.3190(4) 0.0262(15) Uani 0.515(6) 1 d P A 2
H31A H 0.8105 1.1188 0.2958 0.039 Uiso 0.515(6) 1 d PR A 2
C126 C 0.84282(16) 1.2264(6) 0.4126(3) 0.0301(18) Uani 0.515(6) 1 d P A 2
H12C H 0.8372 1.2940 0.4023 0.036 Uiso 0.515(6) 1 calc PR A 2
H12D H 0.8635 1.2259 0.4369 0.036 Uiso 0.515(6) 1 calc PR A 2
C127 C 0.8247(3) 1.1880(8) 0.4524(6) 0.041(2) Uani 0.515(6) 1 d P A 2
H127 H 0.8064 1.1621 0.4241 0.050 Uiso 0.515(6) 1 calc PR A 2
C128 C 0.8390(7) 1.106(2) 0.4949(13) 0.093(11) Uani 0.515(6) 1 d P A 2
H12E H 0.8261 1.0855 0.5195 0.139 Uiso 0.515(6) 1 calc PR A 2
H12F H 0.8575 1.1282 0.5223 0.139 Uiso 0.515(6) 1 calc PR A 2
H12G H 0.8426 1.0521 0.4701 0.139 Uiso 0.515(6) 1 calc PR A 2
C129 C 0.8161(3) 1.2676(12) 0.4901(7) 0.070(4) Uani 0.515(6) 1 d P A 2
H12H H 0.8048 1.2402 0.5164 0.104 Uiso 0.515(6) 1 calc PR A 2
H12I H 0.8042 1.3152 0.4623 0.104 Uiso 0.515(6) 1 calc PR A 2
H12J H 0.8336 1.2985 0.5159 0.104 Uiso 0.515(6) 1 calc PR A 2
C130 C 0.85823(16) 1.2252(6) 0.3125(3) 0.0298(17) Uani 0.515(6) 1 d P A 2
H13A H 0.8551 1.1849 0.2751 0.036 Uiso 0.515(6) 1 calc PR A 2
H13B H 0.8489 1.2880 0.2991 0.036 Uiso 0.515(6) 1 calc PR A 2
C131 C 0.89097(18) 1.2427(7) 0.3370(4) 0.035(2) Uani 0.515(6) 1 d P A 2
H131 H 0.8996 1.1843 0.3608 0.042 Uiso 0.515(6) 1 calc PR A 2
C132 C 0.8997(3) 1.3267(13) 0.3787(7) 0.092(6) Uani 0.515(6) 1 d P A 2
H13C H 0.8915 1.3199 0.4139 0.137 Uiso 0.515(6) 1 calc PR A 2
H13D H 0.8923 1.3857 0.3562 0.137 Uiso 0.515(6) 1 calc PR A 2
H13E H 0.9209 1.3297 0.3934 0.137 Uiso 0.515(6) 1 calc PR A 2
C133 C 0.9037(2) 1.2508(8) 0.2826(5) 0.052(3) Uani 0.515(6) 1 d P A 2
H13F H 0.9248 1.2610 0.2976 0.078 Uiso 0.515(6) 1 calc PR A 2
H13G H 0.8948 1.3051 0.2567 0.078 Uiso 0.515(6) 1 calc PR A 2
H13H H 0.8999 1.1915 0.2584 0.078 Uiso 0.515(6) 1 calc PR A 2
C34 C 0.93307(8) 0.7610(3) 0.10145(17) 0.0274(8) Uani 1 1 d . . .
C35 C 0.92347(10) 0.8388(4) 0.0631(2) 0.0437(11) Uani 1 1 d . . .
H35 H 0.9112 0.8855 0.0739 0.052 Uiso 1 1 calc R . .
C36 C 0.93169(13) 0.8487(5) 0.0091(2) 0.0636(16) Uani 1 1 d . . .
H36 H 0.9252 0.9025 -0.0169 0.076 Uiso 1 1 calc R . .
C37 C 0.94921(12) 0.7810(5) -0.0070(2) 0.0562(14) Uani 1 1 d . . .
H37 H 0.9547 0.7881 -0.0442 0.067 Uiso 1 1 calc R . .
C38 C 0.95891(9) 0.7034(4) 0.03020(19) 0.0404(10) Uani 1 1 d . . .
H38 H 0.9709 0.6566 0.0187 0.049 Uiso 1 1 calc R . .
C39 C 0.95113(8) 0.6936(3) 0.08446(18) 0.0318(8) Uani 1 1 d . . .
H39 H 0.9581 0.6404 0.1106 0.038 Uiso 1 1 calc R . .
C40 C 0.91046(9) 0.6221(3) 0.16864(18) 0.0299(8) Uani 1 1 d . . .
C41 C 0.92977(10) 0.5463(3) 0.18456(19) 0.0355(9) Uani 1 1 d . . .
H41 H 0.9499 0.5584 0.2021 0.043 Uiso 1 1 calc R . .
C42 C 0.91968(13) 0.4523(3) 0.1749(2) 0.0473(12) Uani 1 1 d . . .
H42 H 0.9330 0.4004 0.1861 0.057 Uiso 1 1 calc R . .
C43 C 0.89071(13) 0.4341(4) 0.1494(3) 0.0545(13) Uani 1 1 d . . .
H43 H 0.8839 0.3699 0.1426 0.065 Uiso 1 1 calc R . .
C44 C 0.87150(12) 0.5092(4) 0.1338(3) 0.0578(14) Uani 1 1 d . . .
H44 H 0.8515 0.4964 0.1155 0.069 Uiso 1 1 calc R . .
C45 C 0.88083(10) 0.6028(3) 0.1443(2) 0.0446(11) Uani 1 1 d . . .
H45 H 0.8672 0.6539 0.1351 0.053 Uiso 1 1 calc R . .
C46 C 0.96074(8) 0.8948(3) 0.35714(17) 0.0268(7) Uani 1 1 d . . .
C47 C 0.94510(8) 0.9798(3) 0.34633(18) 0.0312(8) Uani 1 1 d . . .
H47 H 0.9245 0.9776 0.3305 0.037 Uiso 1 1 calc R . .
C48 C 0.95882(10) 1.0673(3) 0.3580(2) 0.0378(9) Uani 1 1 d . . .
H48 H 0.9477 1.1248 0.3510 0.045 Uiso 1 1 calc R . .
C49 C 0.98858(11) 1.0715(4) 0.3798(2) 0.0487(12) Uani 1 1 d . . .
H49 H 0.9981 1.1320 0.3876 0.058 Uiso 1 1 calc R . .
C50 C 1.00453(11) 0.9891(4) 0.3904(3) 0.0632(16) Uani 1 1 d . . .
H50 H 1.0251 0.9925 0.4054 0.076 Uiso 1 1 calc R . .
C51 C 0.99097(10) 0.9004(4) 0.3794(3) 0.0498(12) Uani 1 1 d . . .
H51 H 1.0023 0.8434 0.3871 0.060 Uiso 1 1 calc R . .
C52 C 0.90109(8) 0.6685(3) 0.48062(17) 0.0283(8) Uani 1 1 d . . .
C53 C 0.87138(10) 0.6676(4) 0.4545(2) 0.0449(11) Uani 1 1 d . . .
H53 H 0.8614 0.7255 0.4396 0.054 Uiso 1 1 calc R . .
C54 C 0.85603(11) 0.5819(4) 0.4499(3) 0.0589(14) Uani 1 1 d . . .
H54 H 0.8356 0.5815 0.4316 0.071 Uiso 1 1 calc R . .
C55 C 0.87003(13) 0.4987(4) 0.4715(3) 0.0554(14) Uani 1 1 d . . .
H55 H 0.8594 0.4406 0.4689 0.066 Uiso 1 1 calc R . .
C56 C 0.89966(13) 0.4991(4) 0.4971(2) 0.0545(13) Uani 1 1 d . . .
H56 H 0.9094 0.4408 0.5117 0.065 Uiso 1 1 calc R . .
C57 C 0.91546(10) 0.5832(3) 0.5018(2) 0.0429(11) Uani 1 1 d . . .
H57 H 0.9359 0.5827 0.5193 0.051 Uiso 1 1 calc R . .
C58 C 0.92900(8) 0.8152(3) 0.56937(17) 0.0264(7) Uani 1 1 d . . .
C59 C 0.91643(11) 0.8950(4) 0.5877(2) 0.0453(11) Uani 1 1 d . . .
H59 H 0.9026 0.9317 0.5582 0.054 Uiso 1 1 calc R . .
C60 C 0.92408(15) 0.9213(4) 0.6492(3) 0.0652(17) Uani 1 1 d . . .
H60 H 0.9155 0.9766 0.6617 0.078 Uiso 1 1 calc R . .
C61 C 0.94385(12) 0.8683(4) 0.6922(2) 0.0502(12) Uani 1 1 d . . .
H61 H 0.9490 0.8871 0.7342 0.060 Uiso 1 1 calc R . .
C62 C 0.95617(10) 0.7880(3) 0.67449(19) 0.0379(9) Uani 1 1 d . . .
H62 H 0.9699 0.7512 0.7043 0.046 Uiso 1 1 calc R . .
C63 C 0.94862(9) 0.7608(3) 0.61312(18) 0.0330(9) Uani 1 1 d . . .
H63 H 0.9569 0.7047 0.6010 0.040 Uiso 1 1 calc R . .
C64 C 0.95550(8) 0.7610(3) 0.47593(17) 0.0285(8) Uani 1 1 d . . .
H64A H 0.9656 0.8235 0.4783 0.034 Uiso 1 1 calc R . .
H64B H 0.9669 0.7212 0.5105 0.034 Uiso 1 1 calc R . .
C65 C 0.95638(8) 0.7123(3) 0.41604(17) 0.0297(8) Uani 1 1 d . . .
H65A H 0.9452 0.6517 0.4125 0.036 Uiso 1 1 calc R . .
H65B H 0.9769 0.6949 0.4194 0.036 Uiso 1 1 calc R . .
C66 C 0.95944(8) 0.7123(3) 0.29453(17) 0.0283(8) Uani 1 1 d . . .
H66A H 0.9803 0.7048 0.3164 0.034 Uiso 1 1 calc R . .
H66B H 0.9508 0.6472 0.2893 0.034 Uiso 1 1 calc R . .
C67 C 0.95746(8) 0.7522(3) 0.23037(16) 0.0264(7) Uani 1 1 d . . .
H67A H 0.9718 0.7175 0.2140 0.032 Uiso 1 1 calc R . .
H67B H 0.9635 0.8203 0.2351 0.032 Uiso 1 1 calc R . .
O1 O 0.79577(5) 1.04220(18) 0.21689(11) 0.0243(5) Uani 1 1 d . . .
H1 H 0.7937 0.9836 0.2234 0.036 Uiso 1 1 calc R . .
O2 O 0.77813(5) 0.85845(18) 0.22828(11) 0.0241(5) Uani 1 1 d . . .
H2 H 0.7599 0.8541 0.2200 0.036 Uiso 1 1 calc R . .
F1 F 0.97684(14) 0.3264(3) 0.3848(3) 0.133(2) Uani 1 1 d . . .
F2 F 1.00313(12) 0.3987(3) 0.3341(2) 0.118(2) Uani 1 1 d . . .
F3 F 0.99352(9) 0.5392(3) 0.3777(3) 0.1130(18) Uani 1 1 d . . .
F4 F 0.95788(9) 0.4500(4) 0.3206(2) 0.1008(14) Uani 1 1 d . . .
F5 F 0.96397(11) 0.4620(3) 0.4206(2) 0.1057(15) Uani 1 1 d . . .
F6 F 1.01065(13) 0.4153(4) 0.4365(3) 0.149(3) Uani 1 1 d . . .
P1 P 0.922148(19) 0.74599(7) 0.17225(4) 0.02292(18) Uani 1 1 d . A .
P2 P 0.942420(19) 0.77963(7) 0.34453(4) 0.02432(19) Uani 1 1 d . . .
P3 P 0.91977(2) 0.78266(7) 0.48810(4) 0.02463(19) Uani 1 1 d . . .
P4 P 0.98461(3) 0.43222(11) 0.37714(8) 0.0600(4) Uani 1 1 d . . .
Ag1 Ag 0.855772(6) 0.96036(2) 0.285178(12) 0.02968(6) Uani 1 1 d . . .
Au1 Au 0.887869(3) 0.854410(10) 0.182120(6) 0.02351(4) Uani 1 1 d . . .
Au2 Au 0.893034(3) 0.784676(11) 0.313100(6) 0.02532(4) Uani 1 1 d . A .
Au3 Au 0.892874(3) 0.898886(11) 0.427808(7) 0.02928(4) Uani 1 1 d . A .
O4 O 0.71937(6) 0.8374(2) 0.20969(19) 0.0487(9) Uani 1 1 d . . .
H4 H 0.7094 0.7869 0.2044 0.073 Uiso 1 1 calc R . .
C68 C 0.70384(11) 0.9116(4) 0.2285(3) 0.0550(14) Uani 1 1 d . . .
H68A H 0.6955 0.8880 0.2609 0.082 Uiso 1 1 calc R . .
H68B H 0.6882 0.9335 0.1933 0.082 Uiso 1 1 calc R . .
H68C H 0.7170 0.9653 0.2445 0.082 Uiso 1 1 calc R . .
O5 O 1.0000 0.5606(7) 0.2500 0.042(2) Uani 0.50 2 d SP . .
H1O5 H 0.9941 0.5864 0.2790 0.063 Uiso 0.25 1 d PR . .
H2O5 H 1.0029 0.6059 0.2271 0.063 Uiso 0.25 1 d PR . .

loop_
_atom_site_aniso_label
_atom_site_aniso_U_11
_atom_site_aniso_U_22
_atom_site_aniso_U_33
_atom_site_aniso_U_23
_atom_site_aniso_U_13
_atom_site_aniso_U_12
C1 0.0274(18) 0.0264(18) 0.0228(17) 0.0033(14) 0.0061(14) 0.0002(15)
C2 0.0249(17) 0.0264(18) 0.0171(15) 0.0011(13) 0.0029(13) -0.0025(14)
C3 0.0232(17) 0.0282(19) 0.0249(17) 0.0028(15) 0.0045(14) -0.0006(15)
C4 0.0253(17) 0.0216(17) 0.0247(17) 0.0019(14) 0.0045(14) -0.0008(14)
C5 0.0285(19) 0.040(2) 0.0231(18) -0.0062(16) 0.0013(15) 0.0082(17)
C6 0.0247(17) 0.039(2) 0.0193(16) -0.0037(15) 0.0024(14) 0.0044(16)
C7 0.0244(16) 0.0217(17) 0.0197(16) 0.0010(13) 0.0053(13) -0.0009(14)
C8 0.0251(17) 0.0237(17) 0.0219(16) -0.0025(14) 0.0013(13) 0.0005(14)
C9 0.0296(19) 0.0270(19) 0.035(2) 0.0020(17) -0.0054(16) 0.0022(16)
C10 0.027(2) 0.048(3) 0.050(3) -0.007(2) 0.0011(18) 0.0070(19)
C11 0.043(3) 0.069(3) 0.031(2) 0.003(2) -0.0085(19) -0.009(2)
C12 0.0303(18) 0.0213(17) 0.0249(17) 0.0009(14) 0.0057(14) -0.0006(15)
C13 0.039(2) 0.029(2) 0.0270(19) 0.0072(16) 0.0057(16) -0.0035(17)
C14 0.061(3) 0.035(2) 0.061(3) 0.018(2) 0.023(3) 0.004(2)
C15 0.051(3) 0.044(3) 0.044(3) 0.012(2) 0.021(2) -0.001(2)
C16 0.0222(16) 0.0218(17) 0.0256(17) 0.0016(14) 0.0049(13) -0.0025(14)
C17 0.0306(19) 0.0237(18) 0.036(2) -0.0019(16) 0.0102(16) -0.0070(16)
C18 0.0295(19) 0.031(2) 0.035(2) -0.0051(17) 0.0083(16) -0.0066(16)
C19 0.045(3) 0.047(3) 0.036(2) -0.006(2) 0.007(2) 0.001(2)
C20 0.050(3) 0.054(3) 0.048(3) -0.007(2) 0.016(2) 0.011(2)
C21 0.0256(18) 0.033(2) 0.0309(19) 0.0065(16) 0.0095(15) -0.0028(16)
C22 0.036(2) 0.060(3) 0.029(2) -0.007(2) 0.0122(17) -0.008(2)
C23 0.098(5) 0.042(3) 0.043(3) -0.010(2) 0.026(3) 0.000(3)
C24 0.092(5) 0.089(5) 0.031(3) 0.002(3) 0.017(3) 0.026(4)
C25 0.0284(19) 0.0287(19) 0.0280(19) 0.0034(16) -0.0053(15) -0.0015(16)
O3 0.031(4) 0.019(4) 0.025(4) -0.003(3) -0.001(3) 0.004(3)
C26 0.025(4) 0.031(4) 0.025(4) 0.002(3) 0.007(3) 0.003(3)
C27 0.042(6) 0.052(7) 0.019(5) 0.013(5) 0.008(4) 0.000(5)
C28 0.112(16) 0.076(13) 0.027(7) 0.016(9) 0.017(8) 0.018(11)
C29 0.169(19) 0.057(9) 0.033(7) -0.005(6) 0.021(9) 0.029(10)
C30 0.029(4) 0.032(4) 0.027(4) -0.003(3) 0.009(3) -0.002(3)
C31 0.036(5) 0.043(5) 0.035(5) -0.002(4) 0.012(4) -0.003(4)
C32 0.070(8) 0.059(7) 0.068(8) -0.010(6) 0.039(7) -0.021(6)
C33 0.062(8) 0.057(7) 0.090(11) 0.013(7) 0.060(8) 0.013(6)
O31 0.023(3) 0.020(3) 0.032(4) -0.001(3) 0.000(3) 0.003(2)
C126 0.028(4) 0.030(4) 0.029(4) -0.006(3) 0.002(3) 0.002(3)
C127 0.037(5) 0.051(6) 0.036(7) -0.009(5) 0.011(5) -0.006(5)
C128 0.089(13) 0.15(3) 0.056(13) 0.034(14) 0.048(11) 0.042(15)
C129 0.073(9) 0.086(12) 0.064(10) -0.020(8) 0.042(8) 0.012(8)
C130 0.027(4) 0.031(4) 0.028(4) 0.002(3) 0.003(3) 0.001(3)
C131 0.025(4) 0.048(5) 0.031(4) 0.000(4) 0.006(3) -0.011(4)
C132 0.057(7) 0.142(14) 0.082(9) -0.059(10) 0.029(7) -0.053(9)
C133 0.052(6) 0.061(7) 0.049(6) 0.011(5) 0.023(5) -0.004(5)
C34 0.0238(17) 0.035(2) 0.0215(17) -0.0019(15) 0.0026(14) -0.0017(15)
C35 0.043(2) 0.059(3) 0.030(2) 0.011(2) 0.0121(19) 0.016(2)
C36 0.072(4) 0.085(4) 0.036(3) 0.026(3) 0.020(3) 0.024(3)
C37 0.055(3) 0.089(4) 0.028(2) 0.011(3) 0.018(2) 0.011(3)
C38 0.031(2) 0.062(3) 0.029(2) -0.008(2) 0.0092(17) 0.000(2)
C39 0.0274(19) 0.039(2) 0.0278(19) -0.0046(17) 0.0061(15) -0.0045(17)
C40 0.034(2) 0.0269(19) 0.0312(19) -0.0054(16) 0.0131(16) -0.0023(16)
C41 0.041(2) 0.032(2) 0.034(2) -0.0030(17) 0.0113(18) 0.0003(18)
C42 0.071(3) 0.027(2) 0.047(3) -0.002(2) 0.023(2) 0.004(2)
C43 0.065(3) 0.031(2) 0.071(4) -0.014(2) 0.027(3) -0.012(2)
C44 0.044(3) 0.041(3) 0.090(4) -0.018(3) 0.023(3) -0.016(2)
C45 0.041(2) 0.034(2) 0.061(3) -0.012(2) 0.017(2) -0.006(2)
C46 0.0209(16) 0.034(2) 0.0253(17) -0.0005(15) 0.0052(14) 0.0033(15)
C47 0.0249(18) 0.039(2) 0.0279(19) 0.0015(17) 0.0043(15) 0.0054(16)
C48 0.043(2) 0.035(2) 0.036(2) 0.0014(18) 0.0130(19) 0.0023(19)
C49 0.044(3) 0.044(3) 0.057(3) -0.006(2) 0.013(2) -0.012(2)
C50 0.026(2) 0.061(3) 0.096(5) -0.006(3) 0.004(3) -0.009(2)
C51 0.025(2) 0.045(3) 0.074(4) 0.001(3) 0.005(2) 0.005(2)
C52 0.0262(18) 0.033(2) 0.0243(17) -0.0036(15) 0.0049(14) 0.0011(16)
C53 0.030(2) 0.041(3) 0.060(3) -0.005(2) 0.006(2) 0.0025(19)
C54 0.034(2) 0.055(3) 0.083(4) -0.012(3) 0.009(3) -0.010(2)
C55 0.067(3) 0.045(3) 0.055(3) -0.015(2) 0.017(3) -0.024(3)
C56 0.065(3) 0.036(3) 0.052(3) 0.001(2) -0.001(3) -0.001(2)
C57 0.038(2) 0.036(2) 0.044(2) -0.002(2) -0.0055(19) 0.0020(19)
C58 0.0223(17) 0.033(2) 0.0240(17) 0.0001(15) 0.0066(14) 0.0006(15)
C59 0.052(3) 0.051(3) 0.035(2) 0.000(2) 0.015(2) 0.021(2)
C60 0.095(5) 0.062(4) 0.044(3) -0.010(3) 0.027(3) 0.030(3)
C61 0.069(3) 0.056(3) 0.027(2) -0.010(2) 0.014(2) 0.002(3)
C62 0.040(2) 0.046(3) 0.0252(19) 0.0018(18) 0.0054(17) -0.001(2)
C63 0.038(2) 0.033(2) 0.0279(19) -0.0008(16) 0.0100(17) 0.0049(18)
C64 0.0193(16) 0.042(2) 0.0227(17) 0.0017(16) 0.0030(13) 0.0063(16)
C65 0.0260(18) 0.038(2) 0.0248(18) 0.0031(16) 0.0057(14) 0.0115(16)
C66 0.0248(17) 0.035(2) 0.0241(17) -0.0021(15) 0.0053(14) 0.0073(16)
C67 0.0215(16) 0.034(2) 0.0232(17) -0.0018(15) 0.0047(14) 0.0019(15)
O1 0.0289(13) 0.0224(12) 0.0221(12) -0.0005(10) 0.0076(10) -0.0036(10)
O2 0.0186(11) 0.0226(12) 0.0287(13) 0.0028(10) 0.0021(10) -0.0013(10)
F1 0.201(6) 0.063(3) 0.171(5) 0.032(3) 0.113(5) 0.012(3)
F2 0.156(5) 0.104(3) 0.127(4) 0.063(3) 0.094(4) 0.074(3)
F3 0.071(3) 0.050(2) 0.208(6) -0.001(3) 0.019(3) 0.005(2)
F4 0.068(2) 0.128(4) 0.084(3) 0.019(3) -0.016(2) 0.003(3)
F5 0.122(4) 0.104(3) 0.101(3) 0.021(3) 0.047(3) 0.052(3)
F6 0.134(4) 0.154(5) 0.113(4) -0.021(4) -0.042(3) 0.095(4)
P1 0.0206(4) 0.0251(4) 0.0224(4) 0.0000(4) 0.0048(3) 0.0002(4)
P2 0.0175(4) 0.0332(5) 0.0210(4) 0.0003(4) 0.0031(3) 0.0046(4)
P3 0.0198(4) 0.0304(5) 0.0223(4) -0.0001(4) 0.0034(3) 0.0049(4)
P4 0.0562(8) 0.0449(8) 0.0661(9) 0.0031(7) -0.0048(7) 0.0194(7)
Ag1 0.03015(14) 0.03410(15) 0.02127(13) -0.00187(11) 0.00104(11) 0.00734(12)
Au1 0.02150(6) 0.02468(7) 0.02365(7) 0.00170(5) 0.00499(5) 0.00186(5)
Au2 0.01736(6) 0.03481(8) 0.02237(7) 0.00137(6) 0.00303(5) 0.00283(5)
Au3 0.02515(7) 0.03453(8) 0.02486(7) -0.00023(6) 0.00121(5) 0.00987(6)
O4 0.0249(14) 0.0297(16) 0.089(3) -0.0068(17) 0.0109(16) -0.0079(13)
C68 0.044(3) 0.041(3) 0.084(4) -0.012(3) 0.024(3) -0.005(2)
O5 0.035(4) 0.047(5) 0.050(5) 0.000 0.022(4) 0.000

loop_
_atom_type_symbol
_atom_type_description
_atom_type_scat_dispersion_real
_atom_type_scat_dispersion_imag
_atom_type_scat_source
C C 0.0033 0.0016 'International Tables Vol C Tables 4.2.6.8 and 6.1.1.4'
H H 0.0000 0.0000 'International Tables Vol C Tables 4.2.6.8 and 6.1.1.4'
O O 0.0106 0.0060 'International Tables Vol C Tables 4.2.6.8 and 6.1.1.4'
F F 0.0171 0.0103 'International Tables Vol C Tables 4.2.6.8 and 6.1.1.4'
P P 0.1023 0.0942 'International Tables Vol C Tables 4.2.6.8 and 6.1.1.4'
Ag Ag -0.8971 1.1015 'International Tables Vol C Tables 4.2.6.8 and 6.1.1.4'
Au Au -2.0133 8.8022 'International Tables Vol C Tables 4.2.6.8 and 6.1.1.4'

loop_
_geom_angle_atom_site_label_1
_geom_angle_atom_site_label_2
_geom_angle_atom_site_label_3
_geom_angle
C2 C1 Au1 173.5(3)
C2 C1 Ag1 79.3(2)
Au1 C1 Ag1 103.56(15)
C1 C2 C7 169.7(4)
C1 C2 Ag1 71.5(2)
C7 C2 Ag1 114.0(2)
C4 C3 Au2 176.5(3)
C4 C3 Ag1 94.7(3)
Au2 C3 Ag1 81.97(13)
C3 C4 C16 171.8(4)
C6 C5 Au3 172.6(3)
C6 C5 Ag1 85.2(3)
Au3 C5 Ag1 101.97(17)
C5 C6 C25 166.8(4)
C5 C6 Ag1 65.9(2)
C25 C6 Ag1 127.2(3)
O1 C7 C2 107.8(3)
O1 C7 C8 111.6(3)
C2 C7 C8 106.5(3)
O1 C7 C12 103.9(3)
C2 C7 C12 113.7(3)
C8 C7 C12 113.3(3)
C9 C8 C7 118.7(3)
C9 C8 H8A 107.6
C7 C8 H8A 107.6
C9 C8 H8B 107.6
C7 C8 H8B 107.6
H8A C8 H8B 107.1
C10 C9 C8 113.2(3)
C10 C9 C11 109.6(4)
C8 C9 C11 108.2(4)
C10 C9 H9 108.6
C8 C9 H9 108.6
C11 C9 H9 108.6
C9 C10 H10A 109.5
C9 C10 H10B 109.5
H10A C10 H10B 109.5
C9 C10 H10C 109.5
H10A C10 H10C 109.5
H10B C10 H10C 109.5
C9 C11 H11A 109.5
C9 C11 H11B 109.5
H11A C11 H11B 109.5
C9 C11 H11C 109.5
H11A C11 H11C 109.5
H11B C11 H11C 109.5
C13 C12 C7 119.1(3)
C13 C12 H12A 107.5
C7 C12 H12A 107.5
C13 C12 H12B 107.5
C7 C12 H12B 107.5
H12A C12 H12B 107.0
C12 C13 C15 113.5(3)
C12 C13 C14 108.7(4)
C15 C13 C14 110.0(4)
C12 C13 H13 108.2
C15 C13 H13 108.2
C14 C13 H13 108.2
C13 C14 H14A 109.5
C13 C14 H14B 109.5
H14A C14 H14B 109.5
C13 C14 H14C 109.5
H14A C14 H14C 109.5
H14B C14 H14C 109.5
C13 C15 H15A 109.5
C13 C15 H15B 109.5
H15A C15 H15B 109.5
C13 C15 H15C 109.5
H15A C15 H15C 109.5
H15B C15 H15C 109.5
O2 C16 C4 107.8(3)
O2 C16 C17 109.5(3)
C4 C16 C17 108.6(3)
O2 C16 C21 110.9(3)
C4 C16 C21 109.3(3)
C17 C16 C21 110.6(3)
C16 C17 C18 114.4(3)
C16 C17 H17A 108.7
C18 C17 H17A 108.7
C16 C17 H17B 108.7
C18 C17 H17B 108.7
H17A C17 H17B 107.6
C20 C18 C19 110.2(4)
C20 C18 C17 110.8(4)
C19 C18 C17 111.8(3)
C20 C18 H18 108.0
C19 C18 H18 108.0
C17 C18 H18 108.0
C18 C19 H19A 109.5
C18 C19 H19B 109.5
H19A C19 H19B 109.5
C18 C19 H19C 109.5
H19A C19 H19C 109.5
H19B C19 H19C 109.5
C18 C20 H20A 109.5
C18 C20 H20B 109.5
H20A C20 H20B 109.5
C18 C20 H20C 109.5
H20A C20 H20C 109.5
H20B C20 H20C 109.5
C22 C21 C16 116.9(3)
C22 C21 H21A 108.1
C16 C21 H21A 108.1
C22 C21 H21B 108.1
C16 C21 H21B 108.1
H21A C21 H21B 107.3
C23 C22 C24 108.8(4)
C23 C22 C21 114.1(4)
C24 C22 C21 109.8(4)
C23 C22 H22 108.0
C24 C22 H22 108.0
C21 C22 H22 108.0
C22 C23 H23A 109.5
C22 C23 H23B 109.5
H23A C23 H23B 109.5
C22 C23 H23C 109.5
H23A C23 H23C 109.5
H23B C23 H23C 109.5
C22 C24 H24A 109.5
C22 C24 H24B 109.5
H24A C24 H24B 109.5
C22 C24 H24C 109.5
H24A C24 H24C 109.5
H24B C24 H24C 109.5
O31 C25 C126 114.0(5)
O31 C25 O3 25.5(3)
C126 C25 O3 125.1(5)
O31 C25 C6 110.6(4)
C126 C25 C6 113.6(4)
O3 C25 C6 116.5(4)
O31 C25 C30 125.4(5)
C126 C25 C30 62.5(5)
O3 C25 C30 107.2(5)
C6 C25 C30 120.3(4)
O31 C25 C130 104.6(5)
C126 C25 C130 113.6(5)
O3 C25 C130 79.2(5)
C6 C25 C130 99.1(4)
C30 C25 C130 51.1(4)
O31 C25 C26 78.7(5)
C126 C25 C26 44.0(4)
O3 C25 C26 100.6(5)
C6 C25 C26 105.6(4)
C30 C25 C26 103.9(5)
C130 C25 C26 152.1(5)
C25 O3 H3 109.5
C25 O3 H31A 97.8
H3 O3 H31A 36.3
C27 C26 C25 118.8(7)
C27 C26 H26A 107.6
C25 C26 H26A 107.6
C27 C26 H26B 107.6
C25 C26 H26B 107.6
H26A C26 H26B 107.0
C28 C27 C29 107.0(16)
C28 C27 C26 115.3(16)
C29 C27 C26 110.7(11)
C28 C27 H27 107.9
C29 C27 H27 107.9
C26 C27 H27 107.9
C27 C28 H28A 109.5
C27 C28 H28B 109.5
H28A C28 H28B 109.5
C27 C28 H28C 109.5
H28A C28 H28C 109.5
H28B C28 H28C 109.5
C27 C29 H29A 109.5
C27 C29 H29B 109.5
H29A C29 H29B 109.5
C27 C29 H29C 109.5
H29A C29 H29C 109.5
H29B C29 H29C 109.5
C31 C30 C25 113.9(6)
C31 C30 H30A 108.8
C25 C30 H30A 108.8
C31 C30 H30B 108.8
C25 C30 H30B 108.8
H30A C30 H30B 107.7
C33 C31 C32 109.7(9)
C33 C31 C30 113.3(9)
C32 C31 C30 108.4(8)
C33 C31 H31 108.5
C32 C31 H31 108.5
C30 C31 H31 108.5
C31 C32 H32A 109.5
C31 C32 H32B 109.5
H32A C32 H32B 109.5
C31 C32 H32C 109.5
H32A C32 H32C 109.5
H32B C32 H32C 109.5
C31 C33 H33A 109.5
C31 C33 H33B 109.5
H33A C33 H33B 109.5
C31 C33 H33C 109.5
H33A C33 H33C 109.5
H33B C33 H33C 109.5
C25 O31 H3 98.6
C25 O31 H31A 109.6
H3 O31 H31A 34.3
C25 C126 C127 115.6(7)
C25 C126 H12C 108.4
C127 C126 H12C 108.4
C25 C126 H12D 108.4
C127 C126 H12D 108.4
H12C C126 H12D 107.4
C126 C127 C129 111.3(10)
C126 C127 C128 114.1(13)
C129 C127 C128 109.6(15)
C126 C127 H127 107.1
C129 C127 H127 107.1
C128 C127 H127 107.1
C127 C128 H12E 109.5
C127 C128 H12F 109.5
H12E C128 H12F 109.5
C127 C128 H12G 109.5
H12E C128 H12G 109.5
H12F C128 H12G 109.5
C127 C129 H12H 109.5
C127 C129 H12I 109.5
H12H C129 H12I 109.5
C127 C129 H12J 109.5
H12H C129 H12J 109.5
H12I C129 H12J 109.5
C131 C130 C25 119.9(6)
C131 C130 H13A 107.3
C25 C130 H13A 107.3
C131 C130 H13B 107.3
C25 C130 H13B 107.3
H13A C130 H13B 106.9
C132 C131 C133 110.4(9)
C132 C131 C130 115.8(9)
C133 C131 C130 108.4(8)
C132 C131 H131 107.3
C133 C131 H131 107.3
C130 C131 H131 107.3
C131 C132 H13C 109.5
C131 C132 H13D 109.5
H13C C132 H13D 109.5
C131 C132 H13E 109.5
H13C C132 H13E 109.5
H13D C132 H13E 109.5
C131 C133 H13F 109.5
C131 C133 H13G 109.5
H13F C133 H13G 109.5
C131 C133 H13H 109.5
H13F C133 H13H 109.5
H13G C133 H13H 109.5
C35 C34 C39 118.6(4)
C35 C34 P1 120.8(3)
C39 C34 P1 120.6(3)
C34 C35 C36 120.2(5)
C34 C35 H35 119.9
C36 C35 H35 119.9
C37 C36 C35 120.2(5)
C37 C36 H36 119.9
C35 C36 H36 119.9
C38 C37 C36 120.5(4)
C38 C37 H37 119.7
C36 C37 H37 119.7
C37 C38 C39 119.6(4)
C37 C38 H38 120.2
C39 C38 H38 120.2
C38 C39 C34 120.8(4)
C38 C39 H39 119.6
C34 C39 H39 119.6
C41 C40 C45 119.1(4)
C41 C40 P1 122.8(3)
C45 C40 P1 118.0(3)
C40 C41 C42 120.0(4)
C40 C41 H41 120.0
C42 C41 H41 120.0
C43 C42 C41 120.4(5)
C43 C42 H42 119.8
C41 C42 H42 119.8
C42 C43 C44 119.7(5)
C42 C43 H43 120.2
C44 C43 H43 120.2
C43 C44 C45 121.0(5)
C43 C44 H44 119.5
C45 C44 H44 119.5
C44 C45 C40 119.7(5)
C44 C45 H45 120.1
C40 C45 H45 120.1
C47 C46 C51 118.1(4)
C47 C46 P2 121.0(3)
C51 C46 P2 120.9(3)
C48 C47 C46 121.2(4)
C48 C47 H47 119.4
C46 C47 H47 119.4
C49 C48 C47 120.0(4)
C49 C48 H48 120.0
C47 C48 H48 120.0
C50 C49 C48 120.1(5)
C50 C49 H49 120.0
C48 C49 H49 120.0
C49 C50 C51 120.6(5)
C49 C50 H50 119.7
C51 C50 H50 119.7
C50 C51 C46 120.1(4)
C50 C51 H51 120.0
C46 C51 H51 120.0
C53 C52 C57 119.5(4)
C53 C52 P3 118.1(3)
C57 C52 P3 122.4(3)
C52 C53 C54 120.0(5)
C52 C53 H53 120.0
C54 C53 H53 120.0
C55 C54 C53 120.5(5)
C55 C54 H54 119.7
C53 C54 H54 119.7
C54 C55 C56 119.7(5)
C54 C55 H55 120.1
C56 C55 H55 120.1
C55 C56 C57 120.9(5)
C55 C56 H56 119.5
C57 C56 H56 119.5
C56 C57 C52 119.4(4)
C56 C57 H57 120.3
C52 C57 H57 120.3
C59 C58 C63 119.5(4)
C59 C58 P3 119.7(3)
C63 C58 P3 120.8(3)
C58 C59 C60 119.7(4)
C58 C59 H59 120.1
C60 C59 H59 120.1
C61 C60 C59 120.6(5)
C61 C60 H60 119.7
C59 C60 H60 119.7
C60 C61 C62 120.0(4)
C60 C61 H61 120.0
C62 C61 H61 120.0
C61 C62 C63 119.9(4)
C61 C62 H62 120.1
C63 C62 H62 120.1
C62 C63 C58 120.2(4)
C62 C63 H63 119.9
C58 C63 H63 119.9
C65 C64 P3 117.4(3)
C65 C64 H64A 108.0
P3 C64 H64A 108.0
C65 C64 H64B 108.0
P3 C64 H64B 108.0
H64A C64 H64B 107.2
C64 C65 P2 117.6(3)
C64 C65 H65A 107.9
P2 C65 H65A 107.9
C64 C65 H65B 107.9
P2 C65 H65B 107.9
H65A C65 H65B 107.2
C67 C66 P2 118.5(3)
C67 C66 H66A 107.7
P2 C66 H66A 107.7
C67 C66 H66B 107.7
P2 C66 H66B 107.7
H66A C66 H66B 107.1
C66 C67 P1 117.8(3)
C66 C67 H67A 107.8
P1 C67 H67A 107.8
C66 C67 H67B 107.8
P1 C67 H67B 107.8
H67A C67 H67B 107.2
C7 O1 H1 109.5
C16 O2 H2 109.5
C40 P1 C34 103.20(18)
C40 P1 C67 106.80(19)
C34 P1 C67 101.19(16)
C40 P1 Au1 114.53(13)
C34 P1 Au1 113.22(13)
C67 P1 Au1 116.31(13)
C46 P2 C66 105.99(18)
C46 P2 C65 105.77(18)
C66 P2 C65 99.52(17)
C46 P2 Au2 115.92(12)
C66 P2 Au2 115.07(13)
C65 P2 Au2 112.90(13)
C52 P3 C58 106.89(18)
C52 P3 C64 107.34(19)
C58 P3 C64 102.30(17)
C52 P3 Au3 112.75(13)
C58 P3 Au3 111.53(13)
C64 P3 Au3 115.22(13)
F1 P4 F3 173.3(4)
F1 P4 F2 88.8(3)
F3 P4 F2 95.3(3)
F1 P4 F4 94.3(3)
F3 P4 F4 90.9(3)
F2 P4 F4 90.9(3)
F1 P4 F6 85.4(4)
F3 P4 F6 89.2(3)
F2 P4 F6 92.0(3)
F4 P4 F6 177.2(3)
F1 P4 F5 88.4(3)
F3 P4 F5 87.7(3)
F2 P4 F5 176.6(3)
F4 P4 F5 87.5(3)
F6 P4 F5 89.7(3)
C5 Ag1 C1 157.54(14)
C5 Ag1 C2 147.34(14)
C1 Ag1 C2 29.23(12)
C5 Ag1 C6 28.94(13)
C1 Ag1 C6 140.43(13)
C2 Ag1 C6 119.02(13)
C5 Ag1 C3 106.04(14)
C1 Ag1 C3 90.84(12)
C2 Ag1 C3 104.76(12)
C6 Ag1 C3 128.34(13)
C5 Ag1 Au2 93.03(10)
C1 Ag1 Au2 89.87(9)
C2 Ag1 Au2 117.44(9)
C6 Ag1 Au2 121.86(9)
C3 Ag1 Au2 41.72(8)
C5 Ag1 Au3 36.16(10)
C1 Ag1 Au3 143.10(9)
C2 Ag1 Au3 171.57(8)
C6 Ag1 Au3 65.09(9)
C3 Ag1 Au3 75.57(8)
Au2 Ag1 Au3 57.148(6)
C1 Au1 P1 173.89(10)
C1 Au1 Au2 95.04(10)
P1 Au1 Au2 90.76(2)
C3 Au2 P2 176.21(11)
C3 Au2 Ag1 56.31(11)
P2 Au2 Ag1 126.78(3)
C3 Au2 Au3 89.88(11)
P2 Au2 Au3 89.66(2)
Ag1 Au2 Au3 67.128(7)
C3 Au2 Au1 86.60(10)
P2 Au2 Au1 96.58(2)
Ag1 Au2 Au1 69.500(7)
Au3 Au2 Au1 129.689(7)
C5 Au3 P3 172.46(11)
C5 Au3 Au2 97.28(11)
P3 Au3 Au2 90.25(2)
C5 Au3 Ag1 41.87(11)
P3 Au3 Ag1 145.60(3)
Au2 Au3 Ag1 55.724(6)
C68 O4 H4 109.5
O4 C68 H68A 109.5
O4 C68 H68B 109.5
H68A C68 H68B 109.5
O4 C68 H68C 109.5
H68A C68 H68C 109.5
H68B C68 H68C 109.5
H1O5 O5 H2O5 107.0

loop_
_geom_bond_atom_site_label_1
_geom_bond_atom_site_label_2
_geom_bond_distance
C1 C2 1.216(5)
C1 Au1 2.017(4)
C1 Ag1 2.362(4)
C2 C7 1.489(5)
C2 Ag1 2.448(3)
C3 C4 1.202(5)
C3 Au2 2.010(4)
C3 Ag1 2.513(4)
C4 C16 1.478(5)
C5 C6 1.206(6)
C5 Au3 2.011(4)
C5 Ag1 2.275(4)
C6 C25 1.474(6)
C6 Ag1 2.483(4)
C7 O1 1.448(4)
C7 C8 1.539(5)
C7 C12 1.540(5)
C8 C9 1.531(5)
C8 H8A 0.9900
C8 H8B 0.9900
C9 C10 1.512(6)
C9 C11 1.532(6)
C9 H9 1.0000
C10 H10A 0.9800
C10 H10B 0.9800
C10 H10C 0.9800
C11 H11A 0.9800
C11 H11B 0.9800
C11 H11C 0.9800
C12 C13 1.523(5)
C12 H12A 0.9900
C12 H12B 0.9900
C13 C15 1.523(6)
C13 C14 1.525(6)
C13 H13 1.0000
C14 H14A 0.9800
C14 H14B 0.9800
C14 H14C 0.9800
C15 H15A 0.9800
C15 H15B 0.9800
C15 H15C 0.9800
C16 O2 1.440(4)
C16 C17 1.533(5)
C16 C21 1.538(5)
C17 C18 1.543(5)
C17 H17A 0.9900
C17 H17B 0.9900
C18 C20 1.519(6)
C18 C19 1.520(6)
C18 H18 1.0000
C19 H19A 0.9800
C19 H19B 0.9800
C19 H19C 0.9800
C20 H20A 0.9800
C20 H20B 0.9800
C20 H20C 0.9800
C21 C22 1.531(6)
C21 H21A 0.9900
C21 H21B 0.9900
C22 C23 1.513(7)
C22 C24 1.513(7)
C22 H22 1.0000
C23 H23A 0.9800
C23 H23B 0.9800
C23 H23C 0.9800
C24 H24A 0.9800
C24 H24B 0.9800
C24 H24C 0.9800
C25 O31 1.407(8)
C25 C126 1.426(8)
C25 O3 1.431(9)
C25 C30 1.535(9)
C25 C130 1.630(9)
C25 C26 1.668(9)
O3 H3 0.8399
O3 H31A 1.0164
C26 C27 1.532(14)
C26 H26A 0.9900
C26 H26B 0.9900
C27 C28 1.48(3)
C27 C29 1.52(2)
C27 H27 1.0000
C28 H28A 0.9800
C28 H28B 0.9800
C28 H28C 0.9800
C29 H29A 0.9800
C29 H29B 0.9800
C29 H29C 0.9800
C30 C31 1.533(11)
C30 H30A 0.9900
C30 H30B 0.9900
C31 C33 1.486(14)
C31 C32 1.525(14)
C31 H31 1.0000
C32 H32A 0.9800
C32 H32B 0.9800
C32 H32C 0.9800
C33 H33A 0.9800
C33 H33B 0.9800
C33 H33C 0.9800
O31 H3 1.0638
O31 H31A 0.8400
C126 C127 1.504(13)
C126 H12C 0.9900
C126 H12D 0.9900
C127 C129 1.522(17)
C127 C128 1.53(3)
C127 H127 1.0000
C128 H12E 0.9800
C128 H12F 0.9800
C128 H12G 0.9800
C129 H12H 0.9800
C129 H12I 0.9800
C129 H12J 0.9800
C130 C131 1.529(11)
C130 H13A 0.9900
C130 H13B 0.9900
C131 C132 1.487(15)
C131 C133 1.517(13)
C131 H131 1.0000
C132 H13C 0.9800
C132 H13D 0.9800
C132 H13E 0.9800
C133 H13F 0.9800
C133 H13G 0.9800
C133 H13H 0.9800
C34 C35 1.385(6)
C34 C39 1.397(6)
C34 P1 1.823(4)
C35 C36 1.386(6)
C35 H35 0.9500
C36 C37 1.373(8)
C36 H36 0.9500
C37 C38 1.369(7)
C37 H37 0.9500
C38 C39 1.380(6)
C38 H38 0.9500
C39 H39 0.9500
C40 C41 1.384(6)
C40 C45 1.397(6)
C40 P1 1.809(4)
C41 C42 1.392(6)
C41 H41 0.9500
C42 C43 1.369(8)
C42 H42 0.9500
C43 C44 1.372(8)
C43 H43 0.9500
C44 C45 1.377(7)
C44 H44 0.9500
C45 H45 0.9500
C46 C47 1.386(5)
C46 C51 1.395(5)
C46 P2 1.813(4)
C47 C48 1.375(6)
C47 H47 0.9500
C48 C49 1.372(7)
C48 H48 0.9500
C49 C50 1.362(8)
C49 H49 0.9500
C50 C51 1.385(7)
C50 H50 0.9500
C51 H51 0.9500
C52 C53 1.380(6)
C52 C57 1.390(6)
C52 P3 1.808(4)
C53 C54 1.390(7)
C53 H53 0.9500
C54 C55 1.360(8)
C54 H54 0.9500
C55 C56 1.375(8)
C55 H55 0.9500
C56 C57 1.382(7)
C56 H56 0.9500
C57 H57 0.9500
C58 C59 1.379(6)
C58 C63 1.386(5)
C58 P3 1.822(4)
C59 C60 1.384(7)
C59 H59 0.9500
C60 C61 1.370(8)
C60 H60 0.9500
C61 C62 1.372(7)
C61 H61 0.9500
C62 C63 1.385(6)
C62 H62 0.9500
C63 H63 0.9500
C64 C65 1.523(5)
C64 P3 1.826(4)
C64 H64A 0.9900
C64 H64B 0.9900
C65 P2 1.828(4)
C65 H65A 0.9900
C65 H65B 0.9900
C66 C67 1.529(5)
C66 P2 1.821(4)
C66 H66A 0.9900
C66 H66B 0.9900
C67 P1 1.834(4)
C67 H67A 0.9900
C67 H67B 0.9900
O1 H1 0.8400
O2 H2 0.8400
F1 P4 1.541(5)
F2 P4 1.553(4)
F3 P4 1.549(4)
F4 P4 1.558(4)
F5 P4 1.622(5)
F6 P4 1.576(5)
P1 Au1 2.2825(9)
P2 Au2 2.2710(9)
P3 Au3 2.2734(10)
Ag1 Au2 2.9902(3)
Ag1 Au3 3.3341(3)
Au1 Au2 3.0562(2)
Au2 Au3 3.0399(2)
O4 C68 1.405(6)
O4 H4 0.8400
C68 H68A 0.9800
C68 H68B 0.9800
C68 H68C 0.9800
O5 H1O5 0.8579
O5 H2O5 0.8501
